data_1541068
loop_
_publ_author_name
'Turner, D.E.'
'Harmon, B.N.'

_publ_section_title
;
 Electronic structure of red mercuric iodide
;
_journal_name_full 'Physical Review, Serie 3. B - Condensed Matter (18,1978-)'
_journal_page_first 10516
_journal_page_last 10522
_journal_volume 40
_journal_year 1989
_chemical_formula_sum 'Hg I2'
_space_group_IT_number 137
_symmetry_space_group_name_Hall 'P 4n 2n -1n'
_symmetry_space_group_name_H-M 'P 42/n m c :1'
_cell_angle_alpha 90
_cell_angle_beta 90
_cell_angle_gamma 90
_cell_formula_units_Z 2
_cell_length_a 4.361
_cell_length_b 4.361
_cell_length_c 12.45
_cell_volume 236.778
_citation_journal_id_ASTM PRBMDO
_cod_data_source_file Turner_PRBMDO_1989_1883.cif
_cod_data_source_block Hg1I2
_cod_original_cell_volume 236.7781
_cod_original_sg_symbol_Hall '-P 4ac 2a (x-1/4,y+1/4,z+1/4)'
_cod_original_formula_sum 'Hg1 I2'
_cod_database_code 1541068

loop_
_symmetry_equiv_pos_as_xyz
x,y,z
-y+1/2,x+1/2,z+1/2
-x,-y,z
y+1/2,-x+1/2,z+1/2
x+1/2,-y+1/2,-z+1/2
y,x,-z
-x+1/2,y+1/2,-z+1/2
-y,-x,-z
-x+1/2,-y+1/2,-z+1/2
y,-x,-z
x+1/2,y+1/2,-z+1/2
-y,x,-z
-x,y,z
-y+1/2,-x+1/2,z+1/2
x,-y,z
y+1/2,x+1/2,z+1/2

loop_
_atom_site_label
_atom_site_type_symbol
_atom_site_fract_x
_atom_site_fract_y
_atom_site_fract_z
_atom_site_occupancy
_atom_site_U_iso_or_equiv
I1 I-1 0 0.5 0.139 1 0.0
Hg1 Hg+2 0 0 0 1 0.0
